data_4117109
loop_
_publ_author_name
'Klas Sorger'
'Paul von Ragu\'e Schleyer'
'Dietmar Stalke'

_publ_section_title
;
 Dimeric [3,3-Dimethyl-2-(trimethylsilyl)cyclopropenyl]-
 lithium-Tetramethylethylenediamine: Distortion of the Cyclopropenyl
 Geometry Due to Strong Rehybridization at the Lithiated Carbon
;
_journal_name_full 'Journal of the American Chemical Society'
_journal_page_first 1086
_journal_page_last 1091
_journal_paper_doi 10.1021/ja9521280
_journal_volume 118
_journal_year 1996
_chemical_formula_sum 'C20 H40 Li2 N2 O'
_chemical_formula_weight 338.42
_chemical_name_systematic
;

 ?

;
_space_group_IT_number 2
_symmetry_cell_setting triclinic
_symmetry_space_group_name_Hall '-P 1'
_symmetry_space_group_name_H-M 'P -1'
_atom_sites_solution_hydrogens geom
_atom_sites_solution_primary direct
_atom_sites_solution_secondary difmap
_audit_creation_method SHELXL
_cell_angle_alpha 104.92(3)
_cell_angle_beta 109.44(3)
_cell_angle_gamma 100.15(3)
_cell_formula_units_Z 2
_cell_length_a 8.756(2)
_cell_length_b 11.058(2)
_cell_length_c 12.495(3)
_cell_measurement_reflns_used 32
_cell_measurement_temperature 173(2)
_cell_measurement_theta_max 12.5
_cell_measurement_theta_min 10
_cell_volume 1055.9(6)
_computing_cell_refinement DIF4
_computing_data_collection DIF4
_computing_data_reduction REDU4
_computing_molecular_graphics 'SHELXL-93 (Sheldrick, 1993)'
_computing_publication_material 'SHELXL-93 (Sheldrick, 1993)'
_computing_structure_refinement 'SHELXL-93 (Sheldrick, 1993)'
_computing_structure_solution 'SHELXS-86 (Sheldrick, 1990)'
_diffrn_ambient_temperature 173(2)
_diffrn_measurement_device Stoe-Huber-Eigenbau
_diffrn_measurement_method 'profile fitted 2theta/omega scans'
_diffrn_radiation_monochromator graphite
_diffrn_radiation_source 'fine-focus sealed tube'
_diffrn_radiation_type MoKa
_diffrn_radiation_wavelength 0.71073
_diffrn_reflns_av_R_equivalents 0.0190
_diffrn_reflns_av_sigmaI/netI 0.0220
_diffrn_reflns_limit_h_max 11
_diffrn_reflns_limit_h_min -11
_diffrn_reflns_limit_k_max 13
_diffrn_reflns_limit_k_min -14
_diffrn_reflns_limit_l_max 16
_diffrn_reflns_limit_l_min -16
_diffrn_reflns_number 7265
_diffrn_reflns_theta_max 27.58
_diffrn_reflns_theta_min 1.84
_diffrn_standards_decay_% 0.0
_diffrn_standards_interval_time 90
_diffrn_standards_number 3
_exptl_absorpt_coefficient_mu 0.063
_exptl_crystal_colour colorless
_exptl_crystal_density_diffrn 1.064
_exptl_crystal_description blocks
_exptl_crystal_F_000 376
_exptl_crystal_size_max .7
_exptl_crystal_size_mid .6
_exptl_crystal_size_min .6
_refine_diff_density_max .340
_refine_diff_density_min -.363
_refine_diff_density_rms .096
_refine_ls_extinction_method none
_refine_ls_goodness_of_fit_all 1.085
_refine_ls_goodness_of_fit_obs 1.117
_refine_ls_hydrogen_treatment 'riding model'
_refine_ls_matrix_type full
_refine_ls_number_parameters 242
_refine_ls_number_reflns 4896
_refine_ls_number_restraints 0
_refine_ls_restrained_S_all 1.085
_refine_ls_restrained_S_obs 1.117
_refine_ls_R_factor_all 0.0620
_refine_ls_R_factor_obs 0.0517
_refine_ls_shift/esd_max 0.000
_refine_ls_shift/esd_mean 0.000
_refine_ls_structure_factor_coef Fsqd
_refine_ls_weighting_details 'w=1/[s^2^(Fo^2^)+( 0.1096P)^2^+0.2025P] where P=(Fo^2^+2Fc^2^)/3'
_refine_ls_weighting_scheme calc
_refine_ls_wR_factor_all 0.1749
_refine_ls_wR_factor_obs 0.1630
_reflns_number_observed 4043
_reflns_number_total 4896
_reflns_observed_criterion >2sigma(I)
_cod_data_source_file ja9521280_3.cif
_cod_data_source_block frank
_cod_depositor_comments
;
The following automatic conversions were performed:

'_refine_ls_weighting_scheme' value 'calc w=1/[s^2^(Fo^2^)+(
0.1096P)^2^+0.2025P] where P=(Fo^2^+2Fc^2^)/3' was changed to 'calc'.
New tag '_refine_ls_weighting_details' was created. The value of the
new tag was set to 'w=1/[s^2^(Fo^2^)+( 0.1096P)^2^+0.2025P] where
P=(Fo^2^+2Fc^2^)/3'.

Automatic conversion script
Id: cif_fix_values 3143 2015-03-26 13:38:13Z robertas 
;
_cod_original_cell_volume 1055.9(4)
_cod_database_code 4117109

loop_
_symmetry_equiv_pos_as_xyz
'x, y, z'
'-x, -y, -z'

loop_
_atom_site_aniso_label
_atom_site_aniso_U_11
_atom_site_aniso_U_22
_atom_site_aniso_U_33
_atom_site_aniso_U_23
_atom_site_aniso_U_13
_atom_site_aniso_U_12
Li1 0.0234(11) 0.0253(11) 0.0189(10) 0.0062(9) 0.0065(9) 0.0019(9)
Li2 0.0205(10) 0.0224(11) 0.0226(10) 0.0097(9) 0.0090(9) 0.0036(8)
O1 0.0198(4) 0.0159(4) 0.0168(4) 0.0060(3) 0.0073(3) -0.0007(3)
C1 0.0181(6) 0.0181(6) 0.0201(6) 0.0060(5) 0.0062(5) 0.0001(5)
C2 0.0170(6) 0.0152(5) 0.0196(6) 0.0057(5) 0.0075(5) 0.0016(4)
C3 0.0194(6) 0.0231(6) 0.0209(6) 0.0075(5) 0.0057(5) -0.0027(5)
C4 0.0185(7) 0.0501(10) 0.0347(8) 0.0175(7) 0.0080(6) -0.0001(6)
C5 0.0428(9) 0.0207(7) 0.0280(7) 0.0044(6) 0.0092(7) -0.0052(6)
C6 0.0205(6) 0.0150(6) 0.0170(6) 0.0068(4) 0.0075(5) 0.0010(4)
C7 0.0294(7) 0.0233(7) 0.0255(7) 0.0104(5) 0.0040(6) 0.0079(6)
C8 0.0404(9) 0.0434(10) 0.0320(8) 0.0121(7) -0.0045(7) 0.0132(8)
C9 0.0529(11) 0.0283(9) 0.0671(13) 0.0265(9) 0.0071(10) 0.0098(8)
C10 0.0446(10) 0.0661(13) 0.0420(9) 0.0219(9) 0.0190(8) 0.0385(10)
C11 0.0288(7) 0.0243(7) 0.0217(6) 0.0056(5) 0.0149(6) -0.0019(5)
C12 0.0459(9) 0.0396(9) 0.0334(8) 0.0043(7) 0.0246(8) -0.0133(7)
C13 0.0440(9) 0.0332(8) 0.0228(7) 0.0068(6) 0.0177(7) -0.0029(7)
C14 0.0366(8) 0.0431(9) 0.0349(8) 0.0080(7) 0.0220(7) 0.0160(7)
C15 0.0313(8) 0.0344(8) 0.0432(9) 0.0070(7) 0.0229(7) 0.0094(6)
C16 0.0434(9) 0.0430(9) 0.0353(8) 0.0167(7) 0.0211(7) 0.0221(8)
N1 0.0226(6) 0.0268(6) 0.0270(6) 0.0057(5) 0.0118(5) 0.0066(5)
C17 0.0288(7) 0.0290(7) 0.0247(7) -0.0001(6) 0.0098(6) 0.0049(6)
C18 0.0207(6) 0.0273(7) 0.0234(6) 0.0025(5) 0.0054(5) -0.0012(5)
N2 0.0198(5) 0.0291(6) 0.0190(5) 0.0096(4) 0.0088(4) 0.0063(4)
C19 0.0292(7) 0.0431(9) 0.0230(7) 0.0167(6) 0.0087(6) 0.0074(6)
C20 0.0231(7) 0.0482(9) 0.0310(7) 0.0175(7) 0.0134(6) 0.0142(6)

loop_
_atom_site_label
_atom_site_type_symbol
_atom_site_fract_x
_atom_site_fract_y
_atom_site_fract_z
_atom_site_U_iso_or_equiv
_atom_site_thermal_displace_type
_atom_site_occupancy
_atom_site_calc_flag
_atom_site_refinement_flags
Li1 Li 0.6437(3) 1.1330(2) 0.2424(2) 0.0240(5) Uani 1 d .
Li2 Li 0.3605(3) 0.9889(2) -0.0353(2) 0.0216(4) Uani 1 d .
O1 O 0.49658(11) 0.97160(8) 0.11407(8) 0.0182(2) Uani 1 d .
C1 C 0.2481(2) 0.78847(12) -0.13268(11) 0.0200(3) Uani 1 d .
C2 C 0.27470(15) 0.78175(12) -0.02405(11) 0.0177(3) Uani 1 d .
C3 C 0.1238(2) 0.67839(13) -0.11907(12) 0.0230(3) Uani 1 d .
C4 C -0.0559(2) 0.6839(2) -0.14193(15) 0.0359(4) Uani 1 d .
H4A H -0.1002(6) 0.6379(11) -0.0964(9) 0.048(2) Uiso 1 calc R
H4B H -0.1269(4) 0.6421(11) -0.2283(2) 0.048(2) Uiso 1 calc R
H4C H -0.0564(3) 0.7753(2) -0.1158(11) 0.048(2) Uiso 1 calc R
C5 C 0.1259(2) 0.53747(14) -0.16320(14) 0.0347(4) Uani 1 d .
H5A H 0.0516(13) 0.4968(4) -0.2491(3) 0.048(2) Uiso 1 calc R
H5B H 0.0859(15) 0.4895(3) -0.1172(8) 0.048(2) Uiso 1 calc R
H5C H 0.2415(4) 0.5351(2) -0.1519(11) 0.048(2) Uiso 1 calc R
C6 C 0.3988(2) 0.85098(12) 0.10732(11) 0.0178(3) Uani 1 d .
C7 C 0.5228(2) 0.76519(14) 0.14092(13) 0.0275(3) Uani 1 d .
C8 C 0.6679(2) 0.8307(2) 0.2646(2) 0.0438(4) Uani 1 d .
H8A H 0.6250(4) 0.8289(13) 0.3275(2) 0.060(2) Uiso 1 calc R
H8B H 0.7183(12) 0.9215(5) 0.2747(5) 0.060(2) Uiso 1 calc R
H8C H 0.7538(9) 0.7837(9) 0.2713(5) 0.060(2) Uiso 1 calc R
C9 C 0.4348(3) 0.6301(2) 0.1371(2) 0.0522(5) Uani 1 d .
H9A H 0.5127(7) 0.5761(5) 0.1417(13) 0.060(2) Uiso 1 calc R
H9B H 0.3341(11) 0.5878(6) 0.0615(6) 0.060(2) Uiso 1 calc R
H9C H 0.4014(16) 0.6402(2) 0.2056(8) 0.060(2) Uiso 1 calc R
C10 C 0.6068(2) 0.7437(2) 0.0509(2) 0.0465(5) Uani 1 d .
H10A H 0.5196(3) 0.7078(13) -0.0316(2) 0.060(2) Uiso 1 calc R
H10B H 0.6732(14) 0.6823(11) 0.0645(8) 0.060(2) Uiso 1 calc R
H10C H 0.6814(14) 0.8272(3) 0.0620(8) 0.060(2) Uiso 1 calc R
C11 C 0.2912(2) 0.88226(14) 0.18623(12) 0.0254(3) Uani 1 d .
C12 C 0.1588(2) 0.7623(2) 0.1741(2) 0.0425(4) Uani 1 d .
H12A H 0.2154(3) 0.7121(8) 0.2204(11) 0.060(2) Uiso 1 calc R
H12B H 0.0993(13) 0.7073(7) 0.0889(2) 0.060(2) Uiso 1 calc R
H12C H 0.0775(11) 0.7911(2) 0.2053(12) 0.060(2) Uiso 1 calc R
C13 C 0.3989(2) 0.9529(2) 0.32118(13) 0.0347(4) Uani 1 d .
H13A H 0.4928(10) 1.0243(9) 0.33189(13) 0.060(2) Uiso 1 calc R
H13B H 0.4438(15) 0.8911(4) 0.3573(3) 0.060(2) Uiso 1 calc R
H13C H 0.3290(5) 0.9886(12) 0.3607(3) 0.060(2) Uiso 1 calc R
C14 C 0.1947(2) 0.9748(2) 0.1420(2) 0.0365(4) Uani 1 d .
H14A H 0.1223(13) 0.9330(6) 0.0559(3) 0.060(2) Uiso 1 calc R
H14B H 0.2755(2) 1.0560(6) 0.1546(12) 0.060(2) Uiso 1 calc R
H14C H 0.1247(14) 0.9946(11) 0.1874(9) 0.060(2) Uiso 1 calc R
C15 C 0.4404(2) 1.2863(2) 0.4123(2) 0.0353(4) Uani 1 d .
H15A H 0.3328(2) 1.2431(10) 0.3420(2) 0.0417(15) Uiso 1 calc R
H15B H 0.4384(9) 1.3725(2) 0.4572(9) 0.0417(15) Uiso 1 calc R
H15C H 0.4570(8) 1.2332(10) 0.4647(9) 0.0417(15) Uiso 1 calc R
C16 C 0.5527(2) 1.3815(2) 0.2949(2) 0.0370(4) Uani 1 d .
H16A H 0.4445(7) 1.3387(6) 0.2253(6) 0.0417(15) Uiso 1 calc R
H16B H 0.6446(8) 1.3923(10) 0.2668(9) 0.0417(15) Uiso 1 calc R
H16C H 0.5513(15) 1.4674(4) 0.3409(3) 0.0417(15) Uiso 1 calc R
N1 N 0.57914(15) 1.30157(12) 0.37172(11) 0.0257(3) Uani 1 d .
C17 C 0.7407(2) 1.36341(15) 0.47669(13) 0.0302(3) Uani 1 d .
H17A H 0.7337(2) 1.33451(15) 0.54405(13) 0.036(2) Uiso 1 calc R
H17B H 0.7614(2) 1.45939(15) 0.50286(13) 0.036(2) Uiso 1 calc R
C18 C 0.8875(2) 1.33019(14) 0.44975(13) 0.0271(3) Uani 1 d .
H18A H 0.8970(2) 1.36201(14) 0.38440(13) 0.036(2) Uiso 1 calc R
H18B H 0.9935(2) 1.37620(14) 0.52251(13) 0.036(2) Uiso 1 calc R
N2 N 0.86888(14) 1.18925(12) 0.41325(10) 0.0221(3) Uani 1 d .
C19 C 0.8659(2) 1.1393(2) 0.51038(13) 0.0315(3) Uani 1 d .
H19A H 0.8717(15) 1.0490(4) 0.4890(5) 0.0417(15) Uiso 1 calc R
H19B H 0.7610(7) 1.1419(11) 0.5219(7) 0.0417(15) Uiso 1 calc R
H19C H 0.9630(8) 1.1936(7) 0.5853(3) 0.0417(15) Uiso 1 calc R
C20 C 1.0135(2) 1.1673(2) 0.38520(14) 0.0320(3) Uani 1 d .
H20A H 1.0015(8) 1.0734(2) 0.3584(10) 0.0417(15) Uiso 1 calc R
H20B H 1.1181(2) 1.2123(10) 0.4575(3) 0.0417(15) Uiso 1 calc R
H20C H 1.0175(9) 1.2015(10) 0.3209(8) 0.0417(15) Uiso 1 calc R

loop_
_atom_type_symbol
_atom_type_description
_atom_type_scat_dispersion_real
_atom_type_scat_dispersion_imag
_atom_type_scat_source
C C .0033 .0016 'International Tables Vol C Tables 4.2.6.8 and 6.1.1.4'
H H .0000 .0000 'International Tables Vol C Tables 4.2.6.8 and 6.1.1.4'
Li Li -.0003 .0001 'International Tables Vol C Tables 4.2.6.8 and 6.1.1.4'
N N .0061 .0033 'International Tables Vol C Tables 4.2.6.8 and 6.1.1.4'
O O .0106 .0060 'International Tables Vol C Tables 4.2.6.8 and 6.1.1.4'

loop_
_geom_angle_atom_site_label_1
_geom_angle_atom_site_label_2
_geom_angle_atom_site_label_3
_geom_angle
_geom_angle_site_symmetry_1
_geom_angle_site_symmetry_3
_geom_angle_publ_flag
O1 Li1 C1 95.84(10) . 2_675 yes
O1 Li1 N2 136.31(13) . . yes
C1 Li1 N2 101.43(10) 2_675 . yes
O1 Li1 N1 130.53(12) . . yes
C1 Li1 N1 110.37(11) 2_675 . yes
N2 Li1 N1 79.61(9) . . yes
O1 Li1 Li2 46.91(8) . 2_675 ?
C1 Li1 Li2 51.61(8) 2_675 2_675 ?
N2 Li1 Li2 122.65(12) . 2_675 ?
N1 Li1 Li2 151.32(12) . 2_675 ?
O1 Li1 Li2 31.91(6) . . ?
C1 Li1 Li2 74.97(8) 2_675 . ?
N2 Li1 Li2 164.04(11) . . ?
N1 Li1 Li2 116.30(10) . . ?
Li2 Li1 Li2 43.06(9) 2_675 . ?
O1 Li2 O1 107.95(11) 2_675 . yes
O1 Li2 C1 99.82(11) 2_675 . yes
O1 Li2 C1 96.92(11) . . yes
O1 Li2 Li2 54.78(9) 2_675 2_675 ?
O1 Li2 Li2 53.17(10) . 2_675 ?
C1 Li2 Li2 104.3(2) . 2_675 ?
O1 Li2 C2 123.15(12) 2_675 . yes
O1 Li2 C2 66.75(9) . . yes
C1 Li2 C2 34.16(6) . . yes
Li2 Li2 C2 96.96(14) 2_675 . ?
O1 Li2 Li1 48.49(8) 2_675 2_675 ?
O1 Li2 Li1 123.77(12) . 2_675 ?
C1 Li2 Li1 54.21(8) . 2_675 ?
Li2 Li2 Li1 85.39(14) 2_675 2_675 ?
C2 Li2 Li1 85.85(10) . 2_675 ?
O1 Li2 C6 126.17(11) 2_675 . ?
O1 Li2 C6 32.25(5) . . ?
C1 Li2 C6 68.48(8) . . ?
Li2 Li2 C6 76.72(12) 2_675 . ?
C2 Li2 C6 35.46(5) . . ?
Li1 Li2 C6 112.64(10) 2_675 . ?
O1 Li2 Li1 97.22(10) 2_675 . ?
O1 Li2 Li1 32.08(6) . . ?
C1 Li2 Li1 128.94(11) . . ?
Li2 Li2 Li1 51.54(11) 2_675 . ?
C2 Li2 Li1 98.04(10) . . ?
Li1 Li2 Li1 136.94(9) 2_675 . ?
C6 Li2 Li1 62.64(7) . . ?
C6 O1 Li2 131.74(10) . 2_675 yes
C6 O1 Li2 101.19(10) . . yes
Li2 O1 Li2 72.05(11) 2_675 . yes
C6 O1 Li1 135.59(10) . . yes
Li2 O1 Li1 84.60(11) 2_675 . yes
Li2 O1 Li1 116.01(11) . . yes
C2 C1 C3 60.83(9) . . yes
C2 C1 Li2 82.80(10) . . ?
C3 C1 Li2 133.28(11) . . ?
C2 C1 Li1 145.91(12) . 2_675 ?
C3 C1 Li1 150.67(11) . 2_675 ?
Li2 C1 Li1 74.18(10) . 2_675 ?
C1 C2 C3 67.80(10) . . yes
C1 C2 C6 140.22(11) . . yes
C3 C2 C6 151.98(11) . . yes
C1 C2 Li2 63.04(10) . . ?
C3 C2 Li2 122.68(11) . . ?
C6 C2 Li2 81.96(9) . . ?
C2 C3 C4 123.30(13) . . yes
C2 C3 C5 121.68(13) . . yes
C4 C3 C5 110.05(13) . . yes
C2 C3 C1 51.37(8) . . yes
C4 C3 C1 119.10(12) . . yes
C5 C3 C1 119.80(12) . . yes
O1 C6 C2 107.19(10) . . yes
O1 C6 C7 107.72(10) . . ?
C2 C6 C7 108.04(10) . . ?
O1 C6 C11 107.89(10) . . ?
C2 C6 C11 107.67(10) . . ?
C7 C6 C11 117.88(11) . . ?
O1 C6 Li2 46.56(7) . . ?
C2 C6 Li2 62.58(8) . . ?
C7 C6 Li2 132.87(10) . . ?
C11 C6 Li2 108.50(10) . . ?
C8 C7 C10 105.34(14) . . ?
C8 C7 C9 106.94(14) . . ?
C10 C7 C9 107.6(2) . . ?
C8 C7 C6 113.88(12) . . ?
C10 C7 C6 108.61(12) . . ?
C9 C7 C6 113.97(13) . . ?
C13 C11 C14 106.50(13) . . ?
C13 C11 C12 107.31(12) . . ?
C14 C11 C12 106.96(14) . . ?
C13 C11 C6 113.87(12) . . ?
C14 C11 C6 107.15(11) . . ?
C12 C11 C6 114.54(12) . . ?
C16 N1 C15 108.56(13) . . ?
C16 N1 C17 110.60(13) . . ?
C15 N1 C17 109.63(12) . . ?
C16 N1 Li1 97.01(10) . . ?
C15 N1 Li1 127.43(11) . . ?
C17 N1 Li1 102.56(10) . . ?
N1 C17 C18 112.31(11) . . ?
N2 C18 C17 112.67(12) . . ?
C19 N2 C20 108.81(12) . . ?
C19 N2 C18 111.07(12) . . ?
C20 N2 C18 108.31(12) . . ?
C19 N2 Li1 122.06(11) . . ?
C20 N2 Li1 109.12(11) . . ?
C18 N2 Li1 96.36(11) . . ?

loop_
_geom_bond_atom_site_label_1
_geom_bond_atom_site_label_2
_geom_bond_distance
_geom_bond_site_symmetry_2
_geom_bond_publ_flag
Li1 O1 1.938(3) . yes
Li1 C1 2.173(3) 2_675 yes
Li1 N2 2.217(3) . yes
Li1 N1 2.415(3) . yes
Li1 Li2 2.577(3) 2_675 ?
Li1 Li2 3.281(4) . ?
Li2 O1 1.891(2) 2_675 yes
Li2 O1 1.930(3) . yes
Li2 C1 2.100(3) . yes
Li2 Li2 2.247(4) 2_675 ?
Li2 C2 2.337(3) . yes
Li2 Li1 2.577(3) 2_675 ?
Li2 C6 2.607(3) . ?
O1 C6 1.4181(15) . yes
O1 Li2 1.891(2) 2_675 ?
C1 C2 1.323(2) . yes
C1 C3 1.568(2) . yes
C1 Li1 2.173(3) 2_675 ?
C2 C3 1.479(2) . yes
C2 C6 1.528(2) . yes
C3 C4 1.518(2) . yes
C3 C5 1.519(2) . yes
C6 C7 1.588(2) . yes
C6 C11 1.593(2) . yes
C7 C8 1.523(2) . ?
C7 C10 1.529(2) . ?
C7 C9 1.537(2) . ?
C11 C13 1.532(2) . ?
C11 C14 1.534(2) . ?
C11 C12 1.537(2) . ?
C15 N1 1.464(2) . ?
C16 N1 1.455(2) . ?
N1 C17 1.467(2) . ?
C17 C18 1.514(2) . ?
C18 N2 1.469(2) . ?
N2 C19 1.463(2) . ?
N2 C20 1.464(2) . ?
